data_4346979
loop_
_publ_author_name
'Samanta, Dipak'
'Chowdhury, Aniket'
'Mukherjee, Partha Sarathi'

_publ_section_title
;
 Covalent Postassembly Modification and Water Adsorption of Pd3
 Self-Assembled Trinuclear Barrels.
;
_journal_issue 4
_journal_name_full 'Inorganic chemistry'
_journal_page_first 1562
_journal_page_last 1568
_journal_paper_doi 10.1021/acs.inorgchem.5b02464
_journal_volume 55
_journal_year 2016
_chemical_formula_moiety 'C144 H114 N30 Pd3, 6(N O3), 64(H2 O)'
_chemical_formula_sum 'C144 H242 N36 O82 Pd3'
_chemical_formula_weight 4108.8877
_space_group_crystal_system hexagonal
_space_group_IT_number 176
_space_group_name_Hall '-P 6c'
_space_group_name_H-M_alt 'P 63/m'
_atom_sites_solution_hydrogens geom
_atom_sites_solution_primary direct
_atom_sites_solution_secondary difmap
_audit_creation_method SHELXL-2013
_cell_angle_alpha 90
_cell_angle_beta 90
_cell_angle_gamma 120
_cell_formula_units_Z 2
_cell_length_a 21.2928(8)
_cell_length_b 21.2928(8)
_cell_length_c 25.9195(9)
_cell_measurement_reflns_used 6124
_cell_measurement_temperature 100(2)
_cell_measurement_theta_max 25.0
_cell_measurement_theta_min 1.4
_cell_volume 10177.1(6)
_computing_cell_refinement 'Bruker saint'
_computing_data_collection 'Bruker kappa Apex-II ccd'
_computing_data_reduction 'Bruker saint'
_computing_molecular_graphics ORTEP-III
_computing_publication_material WinGXv1.80.05
_computing_structure_refinement 'SHELXL-2013 (Sheldrick, 2013)'
_computing_structure_solution SHELXL-2013
_diffrn_ambient_temperature 100(2)
_diffrn_detector_area_resol_mean 0.3
_diffrn_measured_fraction_theta_full 0.971
_diffrn_measured_fraction_theta_max 1.000
_diffrn_measurement_device_type 'Bruker APEX-II CCD'
_diffrn_measurement_method '\f and \w scans'
_diffrn_radiation_type MoK\a
_diffrn_radiation_wavelength 0.71073
_diffrn_reflns_av_R_equivalents 0.0757
_diffrn_reflns_av_unetI/netI 0.0297
_diffrn_reflns_Laue_measured_fraction_full 0.971
_diffrn_reflns_Laue_measured_fraction_max 1.000
_diffrn_reflns_limit_h_max 25
_diffrn_reflns_limit_h_min -25
_diffrn_reflns_limit_k_max 22
_diffrn_reflns_limit_k_min -25
_diffrn_reflns_limit_l_max 30
_diffrn_reflns_limit_l_min -30
_diffrn_reflns_number 153514
_diffrn_reflns_point_group_measured_fraction_full 0.971
_diffrn_reflns_point_group_measured_fraction_max 1.000
_diffrn_reflns_theta_full 25.242
_diffrn_reflns_theta_max 24.999
_diffrn_reflns_theta_min 1.355
_diffrn_source 'fine-focus sealed tube'
_exptl_absorpt_coefficient_mu 0.359
_exptl_absorpt_correction_T_max 0.984
_exptl_absorpt_correction_T_min 0.967
_exptl_absorpt_correction_type empirical
_exptl_absorpt_process_details SADBAS
_exptl_crystal_colour colorless
_exptl_crystal_density_diffrn 1.341
_exptl_crystal_density_meas ?
_exptl_crystal_description rectangular
_exptl_crystal_F_000 4297
_exptl_crystal_size_max 0.100
_exptl_crystal_size_mid 0.080
_exptl_crystal_size_min 0.050
_platon_squeeze_details
;
;
_refine_diff_density_max 1.780
_refine_diff_density_min -1.511
_refine_diff_density_rms 0.121
_refine_ls_extinction_method none
_refine_ls_goodness_of_fit_ref 1.372
_refine_ls_hydrogen_treatment constr
_refine_ls_matrix_type full
_refine_ls_number_parameters 292
_refine_ls_number_reflns 6124
_refine_ls_number_restraints 11
_refine_ls_restrained_S_all 1.388
_refine_ls_R_factor_all 0.1293
_refine_ls_R_factor_gt 0.1066
_refine_ls_shift/su_max 0.002
_refine_ls_shift/su_mean 0.000
_refine_ls_structure_factor_coef Fsqd
_refine_ls_weighting_details 'w=1/[\s^2^(Fo^2^)+(0.2000P)^2^] where P=(Fo^2^+2Fc^2^)/3'
_refine_ls_weighting_scheme calc
_refine_ls_wR_factor_gt 0.3301
_refine_ls_wR_factor_ref 0.3464
_reflns_Friedel_coverage 0.000
_reflns_number_gt 4527
_reflns_number_total 6124
_reflns_threshold_expression 'I > 2\s(I)'
_cod_data_source_file ic5b02464_si_002.cif
_cod_data_source_block Complex_6
_cod_depositor_comments
;
The following automatic conversions were performed:

data item '_exptl_absorpt_correction_type' value 'EMPIRICAL' was
changed to 'empirical' in accordance with the
/home/saulius/struct/COD-crude-data/automatic-downloads/DataCite-retrospective/ACS/depositions/lib/dictionaries/cif_core.dic
dictionary named 'cif_core.dic' version 2.4.2 last updated on
2011-04-26.

data item '_exptl_crystal_density_meas' value 'not measured' was
changed to '?' -- the value is perceived as not measured.

Automatic conversion script
Id: cif_fix_values 6909 2019-04-08 15:41:33Z antanas 
;
_cod_original_cell_volume 10177.1(8)
_cod_database_code 4346979
_shelx_space_group_comment
;
The symmetry employed for this shelxl refinement is uniquely defined
by the following loop, which should always be used as a source of
symmetry information in preference to the above space-group names.
They are only intended as comments.
;
_shelx_estimated_absorpt_t_min 0.967
_shelx_estimated_absorpt_t_max 0.984
_shelxl_version_number 2013-4

loop_
_space_group_symop_operation_xyz
'x, y, z'
'x-y, x, z+1/2'
'y, -x+y, z+1/2'
'-y, x-y, z'
'-x+y, -x, z'
'-x, -y, z+1/2'
'-x, -y, -z'
'-x+y, -x, -z-1/2'
'-y, x-y, -z-1/2'
'y, -x+y, -z'
'x-y, x, -z'
'x, y, -z-1/2'

loop_
_atom_site_label
_atom_site_type_symbol
_atom_site_fract_x
_atom_site_fract_y
_atom_site_fract_z
_atom_site_U_iso_or_equiv
_atom_site_adp_type
_atom_site_occupancy
_atom_site_site_symmetry_order
_atom_site_calc_flag
_atom_site_refinement_flags_posn
_atom_site_refinement_flags_adp
_atom_site_refinement_flags_occupancy
C1 C 0.0410(3) 0.2844(3) 0.1825(2) 0.0658(16) Uani 1 1 d . . .
H1 H 0.0661 0.3299 0.1978 0.079 Uiso 1 1 calc R U .
C2 C 0.0025(4) 0.1721(3) 0.1627(3) 0.084(2) Uani 1 1 d . . .
H2 H -0.0031 0.1259 0.1632 0.101 Uiso 1 1 calc R U .
C3 C -0.0304(5) 0.1946(3) 0.1315(3) 0.097(3) Uani 1 1 d . . .
H3 H -0.0633 0.1674 0.1057 0.116 Uiso 1 1 calc R U .
C4 C -0.0288(4) 0.3139(3) 0.1195(2) 0.0687(17) Uani 1 1 d . . .
C5 C 0.0220(4) 0.3858(3) 0.1146(2) 0.081(2) Uani 1 1 d . . .
H5 H 0.0695 0.4035 0.1255 0.097 Uiso 1 1 calc R U .
C6 C 0.0004(5) 0.4320(4) 0.0926(3) 0.089(2) Uani 1 1 d . . .
H6 H 0.0335 0.4813 0.0891 0.107 Uiso 1 1 calc R U .
C7 C -0.0716(5) 0.4037(4) 0.0758(3) 0.090(2) Uani 1 1 d . . .
C8 C -0.1195(4) 0.3318(4) 0.0831(3) 0.093(2) Uani 1 1 d . . .
H8 H -0.1674 0.3136 0.0729 0.111 Uiso 1 1 calc R U .
C9 C -0.1007(5) 0.2860(4) 0.1044(3) 0.095(2) Uani 1 1 d . . .
H9 H -0.1346 0.2371 0.1089 0.114 Uiso 1 1 calc R U .
C10 C 0.2438(4) 0.2874(3) 0.1832(2) 0.081(2) Uani 1 1 d . . .
H10 H 0.2645 0.3321 0.1998 0.097 Uiso 1 1 calc R U .
C11 C 0.1684(4) 0.1753(3) 0.1602(3) 0.083(2) Uani 1 1 d . . .
H11 H 0.1276 0.1292 0.1593 0.100 Uiso 1 1 calc R U .
C12 C 0.2252(5) 0.2004(3) 0.1287(3) 0.094(2) Uani 1 1 d . . .
H12 H 0.2311 0.1751 0.1016 0.113 Uiso 1 1 calc R U .
C13 C 0.3442(4) 0.3201(4) 0.1210(3) 0.085(2) Uani 1 1 d . . .
C14 C 0.4028(5) 0.3657(4) 0.1511(4) 0.118(3) Uani 1 1 d . . .
H14 H 0.3980 0.3647 0.1868 0.141 Uiso 1 1 calc R U .
C15 C 0.4672(5) 0.4116(6) 0.1292(4) 0.137(4) Uani 1 1 d . . .
H15 H 0.5050 0.4453 0.1496 0.164 Uiso 1 1 calc R U .
C16 C 0.4782(4) 0.4092(4) 0.0742(3) 0.092(2) Uani 1 1 d . . .
C17 C 0.4201(4) 0.3641(4) 0.0467(3) 0.087(2) Uani 1 1 d . . .
H17 H 0.4257 0.3629 0.0112 0.104 Uiso 1 1 calc R U .
C18 C 0.3536(4) 0.3199(4) 0.0667(3) 0.0820(19) Uani 1 1 d . . .
H18 H 0.3148 0.2900 0.0454 0.098 Uiso 1 1 calc R U .
C19 C 0.5690(4) 0.4333(6) 0.0092(4) 0.120(4) Uani 1 1 d D . .
C20 C 0.6061(5) 0.4822(8) -0.0279(4) 0.140(5) Uani 1 1 d . . .
H20 H 0.6195 0.5306 -0.0231 0.169 Uiso 1 1 calc R U .
C21 C 0.6247(5) 0.4600(10) -0.0741(5) 0.190(7) Uani 1 1 d . . .
H21 H 0.6502 0.4899 -0.1017 0.227 Uiso 1 1 calc R U .
C22 C 0.5937(11) 0.3726(7) -0.0709(5) 0.199(8) Uani 1 1 d D . .
H22 H 0.5938 0.3505 -0.1018 0.239 Uiso 1 1 calc R U .
C23 C 0.5687(9) 0.3292(9) -0.0309(9) 0.326(12) Uani 1 1 d D . .
H23 H 0.5631 0.2832 -0.0276 0.391 Uiso 1 1 calc R U .
C24 C 0.5530(9) 0.3652(8) 0.0043(10) 0.326(12) Uani 1 1 d D . .
H24 H 0.5245 0.3358 0.0311 0.391 Uiso 1 1 calc R U .
N1 N 0.0473(3) 0.2292(2) 0.19509(16) 0.0683(14) Uani 1 1 d . . .
N1N N 0.5745(7) 0.5904(8) 0.2500 0.136(3) Uani 1 2 d DS T P
N2 N -0.0073(3) 0.2666(3) 0.14381(19) 0.0764(15) Uani 1 1 d . . .
N2N N 0.7968(14) 0.6219(13) 0.2500 0.66(5) Uiso 1 2 d DS . P
N3 N 0.1812(3) 0.2310(2) 0.19502(17) 0.0703(14) Uani 1 1 d . . .
N4 N 0.2742(3) 0.2710(3) 0.1434(2) 0.0799(16) Uani 1 1 d . . .
N5 N 0.5473(4) 0.4521(5) 0.0540(4) 0.136(3) Uani 1 1 d . . .
O1N O 0.6291(17) 0.6288(12) 0.2500 0.51(3) Uani 1 2 d S T P
O2N O 0.5081(9) 0.5971(11) 0.2500 0.252(8) Uani 1 2 d DS T P
O3N O 0.556(3) 0.5128(10) 0.2500 0.66(5) Uani 1 2 d DS T P
O4N O 0.8327(19) 0.5855(18) 0.2500 0.59(3) Uiso 1 2 d DS . P
O5N O 0.7259(12) 0.5835(11) 0.2500 0.284(10) Uiso 1 2 d DS . P
O6N O 0.8295(9) 0.6913(9) 0.2500 0.237(7) Uiso 1 2 d DS . P
Pd1 Pd 0.11380(4) 0.22838(3) 0.2500 0.0682(4) Uani 1 2 d S T P

loop_
_atom_site_aniso_label
_atom_site_aniso_U_11
_atom_site_aniso_U_22
_atom_site_aniso_U_33
_atom_site_aniso_U_23
_atom_site_aniso_U_13
_atom_site_aniso_U_12
C1 0.094(4) 0.037(3) 0.043(3) -0.003(2) 0.000(3) 0.015(3)
C2 0.123(6) 0.047(3) 0.070(4) -0.016(3) -0.040(4) 0.034(3)
C3 0.151(7) 0.035(3) 0.074(4) -0.015(3) -0.035(4) 0.024(4)
C4 0.115(5) 0.047(3) 0.035(3) 0.000(2) 0.003(3) 0.034(3)
C5 0.118(5) 0.063(4) 0.046(3) 0.000(3) 0.010(3) 0.034(4)
C6 0.141(7) 0.054(4) 0.057(4) 0.006(3) -0.010(4) 0.038(4)
C7 0.120(6) 0.056(4) 0.084(5) 0.010(3) -0.013(4) 0.036(4)
C8 0.091(5) 0.078(5) 0.090(5) -0.010(4) -0.010(4) 0.028(4)
C9 0.121(6) 0.055(4) 0.073(5) 0.008(3) -0.012(4) 0.017(4)
C10 0.117(6) 0.043(3) 0.056(4) -0.002(3) 0.012(4) 0.020(4)
C11 0.094(5) 0.050(3) 0.079(4) -0.014(3) 0.012(4) 0.016(3)
C12 0.132(6) 0.054(4) 0.067(4) -0.012(3) 0.020(4) 0.024(4)
C13 0.081(4) 0.090(5) 0.057(4) -0.001(3) -0.009(3) 0.023(4)
C14 0.124(7) 0.083(5) 0.078(5) -0.001(4) -0.030(5) 0.001(5)
C15 0.102(6) 0.121(7) 0.114(7) 0.028(6) -0.047(6) 0.000(6)
C16 0.082(5) 0.086(5) 0.083(5) -0.023(4) -0.025(4) 0.023(4)
C17 0.073(4) 0.092(5) 0.087(5) -0.019(4) -0.004(4) 0.034(4)
C18 0.071(4) 0.101(5) 0.068(4) -0.027(4) -0.010(3) 0.039(4)
C19 0.067(5) 0.141(8) 0.145(9) -0.074(7) 0.012(5) 0.046(5)
C20 0.072(5) 0.257(14) 0.107(7) -0.096(9) -0.036(5) 0.093(8)
C21 0.068(5) 0.312(19) 0.174(11) -0.107(12) -0.003(6) 0.084(9)
C22 0.35(2) 0.116(9) 0.123(9) -0.011(7) 0.060(12) 0.109(12)
C23 0.171(9) 0.157(10) 0.63(4) -0.039(14) 0.204(15) 0.070(8)
C24 0.171(9) 0.157(10) 0.63(4) -0.039(14) 0.204(15) 0.070(8)
N1 0.098(4) 0.042(2) 0.043(2) -0.0008(19) 0.000(2) 0.019(2)
N1N 0.090(4) 0.161(6) 0.109(5) 0.000 0.000 0.026(4)
N2 0.110(4) 0.047(3) 0.053(3) 0.001(2) -0.008(3) 0.025(3)
N3 0.100(4) 0.046(3) 0.047(3) -0.004(2) 0.007(2) 0.024(3)
N4 0.095(4) 0.061(3) 0.057(3) -0.010(2) -0.002(3) 0.019(3)
N5 0.090(4) 0.161(6) 0.109(5) 0.000 0.000 0.026(4)
O1N 0.49(4) 0.32(2) 0.113(11) 0.000 0.000 -0.26(3)
O2N 0.186(15) 0.26(2) 0.259(19) 0.000 0.000 0.076(14)
O3N 1.17(11) 0.129(15) 0.23(2) 0.000 0.000 -0.01(3)
Pd1 0.1025(6) 0.0421(4) 0.0446(5) 0.000 0.000 0.0246(3)

loop_
_atom_type_symbol
_atom_type_description
_atom_type_scat_dispersion_real
_atom_type_scat_dispersion_imag
_atom_type_scat_source
C C 0.0033 0.0016 'International Tables Vol C Tables 4.2.6.8 and 6.1.1.4'
N N 0.0061 0.0033 'International Tables Vol C Tables 4.2.6.8 and 6.1.1.4'
O O 0.0106 0.0060 'International Tables Vol C Tables 4.2.6.8 and 6.1.1.4'
Pd Pd -0.9988 1.0072 'International Tables Vol C Tables 4.2.6.8 and 6.1.1.4'
H H 0.0000 0.0000 'International Tables Vol C Tables 4.2.6.8 and 6.1.1.4'

loop_
_geom_angle_atom_site_label_1
_geom_angle_atom_site_label_2
_geom_angle_atom_site_label_3
_geom_angle
_geom_angle_site_symmetry_1
_geom_angle_site_symmetry_3
N1 C1 N2 110.2(5) . .
C3 C2 N1 108.2(5) . .
C2 C3 N2 107.6(6) . .
C5 C4 C9 122.4(6) . .
C5 C4 N2 118.3(7) . .
C9 C4 N2 119.2(5) . .
C4 C5 C6 118.2(7) . .
C5 C6 C7 119.6(6) . .
C8 C7 C6 118.9(7) . .
C8 C7 N5 121.2(8) . 5_565
C6 C7 N5 119.8(7) . 5_565
C7 C8 C9 122.9(8) . .
C8 C9 C4 117.9(6) . .
N3 C10 N4 110.0(5) . .
C12 C11 N3 107.6(6) . .
C11 C12 N4 107.8(6) . .
C14 C13 C18 119.0(7) . .
C14 C13 N4 121.8(7) . .
C18 C13 N4 119.2(6) . .
C15 C14 C13 120.5(9) . .
C14 C15 C16 120.9(8) . .
C17 C16 N5 124.7(8) . .
C17 C16 C15 116.3(8) . .
N5 C16 C15 119.0(7) . .
C16 C17 C18 124.7(8) . .
C17 C18 C13 118.5(7) . .
C24 C19 C20 120.8(12) . .
C24 C19 N5 117.4(14) . .
C20 C19 N5 121.8(10) . .
C19 C20 C21 119.9(14) . .
C20 C21 C22 108.4(14) . .
C23 C22 C21 129.2(12) . .
C24 C23 C22 105.4(16) . .
C19 C24 C23 134.0(18) . .
C1 N1 C2 107.7(5) . .
C1 N1 Pd1 125.6(4) . .
C2 N1 Pd1 126.6(4) . .
O1N N1N O2N 132(3) . .
O1N N1N O3N 116(3) . .
O2N N1N O3N 112(2) . .
C1 N2 C3 106.3(5) . .
C1 N2 C4 126.3(5) . .
C3 N2 C4 127.4(6) . .
O6N N2N O4N 122.2(19) . .
O6N N2N O5N 120.8(19) . .
O4N N2N O5N 117.0(18) . .
C10 N3 C11 107.6(5) . .
C10 N3 Pd1 125.5(4) . .
C11 N3 Pd1 126.9(4) . .
C10 N4 C12 107.0(6) . .
C10 N4 C13 124.9(5) . .
C12 N4 C13 128.2(6) . .
C16 N5 C19 121.6(8) . .
C16 N5 C7 120.5(8) . 4_665
C19 N5 C7 117.4(7) . 4_665
N3 Pd1 N3 90.7(3) 12_556 .
N3 Pd1 N1 89.6(2) 12_556 12_556
N3 Pd1 N1 178.11(18) . 12_556
N3 Pd1 N1 178.11(18) 12_556 .
N3 Pd1 N1 89.6(2) . .
N1 Pd1 N1 90.0(3) 12_556 .

loop_
_geom_bond_atom_site_label_1
_geom_bond_atom_site_label_2
_geom_bond_distance
_geom_bond_site_symmetry_2
C1 N1 1.291(7) .
C1 N2 1.347(8) .
C2 C3 1.308(10) .
C2 N1 1.391(7) .
C3 N2 1.395(8) .
C4 C5 1.369(9) .
C4 C9 1.393(10) .
C4 N2 1.442(8) .
C5 C6 1.398(10) .
C6 C7 1.407(12) .
C7 C8 1.362(10) .
C7 N5 1.479(11) 5_565
C8 C9 1.346(11) .
C10 N3 1.309(8) .
C10 N4 1.353(9) .
C11 C12 1.331(9) .
C11 N3 1.405(8) .
C12 N4 1.387(8) .
C13 C14 1.376(10) .
C13 C18 1.423(9) .
C13 N4 1.447(9) .
C14 C15 1.347(13) .
C15 C16 1.450(12) .
C16 C17 1.332(10) .
C16 N5 1.388(10) .
C17 C18 1.353(10) .
C19 C24 1.319(13) .
C19 C20 1.346(16) .
C19 N5 1.383(12) .
C20 C21 1.416(13) .
C21 C22 1.64(2) .
C22 C23 1.311(16) .
C23 C24 1.335(16) .
N1 Pd1 2.013(5) .
N1N O1N 1.03(2) .
N1N O2N 1.492(15) .
N1N O3N 1.494(18) .
N2N O6N 1.280(17) .
N2N O4N 1.333(18) .
N2N O5N 1.309(18) .
N3 Pd1 2.003(5) .
N5 C7 1.479(11) 4_665
Pd1 N3 2.003(5) 12_556
Pd1 N1 2.013(5) 12_556

loop_
_platon_squeeze_void_nr
_platon_squeeze_void_average_x
_platon_squeeze_void_average_y
_platon_squeeze_void_average_z
_platon_squeeze_void_volume
_platon_squeeze_void_count_electrons
_platon_squeeze_void_content
1 -0.006 -0.004 -0.013 3213 1273 ' '
2 0.333 0.667 0.750 475 164 ' '
3 0.667 0.333 0.250 474 156 ' '
